data_4129798
loop_
_publ_author_name
'Mo, Fanyang'
'Lim, Hee Nam'
'Dong, Guangbin'

_publ_section_title
;
 Bifunctional Ligand-Assisted Catalytic Ketone \a-Alkenylation with
 Internal Alkynes: Controlled Synthesis of Enones and Mechanistic Studies.
;
_journal_issue 49
_journal_name_full 'Journal of the American Chemical Society'
_journal_page_first 15518
_journal_page_last 15527
_journal_paper_doi 10.1021/jacs.5b10466
_journal_volume 137
_journal_year 2015
_chemical_formula_moiety 'C26 H24 N2'
_chemical_formula_sum 'C26 H24 N2'
_chemical_formula_weight 364.47
_space_group_IT_number 15
_space_group_name_Hall '-C 2yc'
_space_group_name_H-M_alt 'C 1 2/c 1'
_symmetry_cell_setting monoclinic
_symmetry_space_group_name_H-M 'C 1 2/c 1'
_atom_sites_solution_hydrogens geom
_atom_sites_solution_primary direct
_atom_sites_solution_secondary difmap
_audit_creation_method SHELXL-97
_cell_angle_alpha 90.00
_cell_angle_beta 101.103(7)
_cell_angle_gamma 90.00
_cell_formula_units_Z 8
_cell_length_a 22.625(7)
_cell_length_b 5.5352(17)
_cell_length_c 32.006(10)
_cell_measurement_reflns_used 15245
_cell_measurement_temperature 163(2)
_cell_measurement_theta_max 27.5
_cell_measurement_theta_min 3.0
_cell_volume 3933(2)
_computing_cell_refinement 'CrystalClear (Rigaku Inc., 2008)'
_computing_data_collection 'CrystalClear (Rigaku Inc., 2008)'
_computing_data_reduction 'CrystalClear (Rigaku Inc., 2008)'
_computing_molecular_graphics 'XP SHELXTL/PC, Siemens Analytical'
_computing_structure_refinement 'XL SHELXTL/PC, Siemens Analytical'
_computing_structure_solution
;

SIR97 - Altomare A., Burla M.C., Camalli M., Cascarano G.L., Giacovazzo C., 
Guagliardi A., Moliterni A.G.G., Polidori G.,Spagna R.
;
_diffrn_ambient_temperature 163(2)
_diffrn_measured_fraction_theta_full 0.991
_diffrn_measured_fraction_theta_max 0.991
_diffrn_measurement_device_type 'Rigaku SCX-Mini with Mercury 2 CCD'
_diffrn_measurement_method \w-scans
_diffrn_radiation_monochromator graphite
_diffrn_radiation_source 'fine-focus sealed tube'
_diffrn_radiation_type MoK\a
_diffrn_radiation_wavelength 0.71075
_diffrn_reflns_av_R_equivalents 0.0590
_diffrn_reflns_av_sigmaI/netI 0.0626
_diffrn_reflns_limit_h_max 25
_diffrn_reflns_limit_h_min -29
_diffrn_reflns_limit_k_max 7
_diffrn_reflns_limit_k_min -6
_diffrn_reflns_limit_l_max 41
_diffrn_reflns_limit_l_min -41
_diffrn_reflns_number 14403
_diffrn_reflns_theta_full 27.49
_diffrn_reflns_theta_max 27.49
_diffrn_reflns_theta_min 3.45
_exptl_absorpt_coefficient_mu 0.072
_exptl_absorpt_correction_T_max 1.00
_exptl_absorpt_correction_T_min 0.745
_exptl_absorpt_correction_type multi-scan
_exptl_absorpt_process_details
;
Abscor. T. Higashi (2001). The Rigaku Corporation, Tokyo, Japan.
;
_exptl_crystal_colour 'pale yellow'
_exptl_crystal_density_diffrn 1.231
_exptl_crystal_density_method 'not measured'
_exptl_crystal_description needle
_exptl_crystal_F_000 1552
_exptl_crystal_size_max 0.28
_exptl_crystal_size_mid 0.14
_exptl_crystal_size_min 0.10
_refine_diff_density_max 0.238
_refine_diff_density_min -0.233
_refine_diff_density_rms 0.050
_refine_ls_extinction_coef 0.0015(3)
_refine_ls_extinction_expression Fc^*^=kFc[1+0.001xFc^2^\l^3^/sin(2\q)]^-1/4^
_refine_ls_extinction_method SHELXL
_refine_ls_goodness_of_fit_ref 1.043
_refine_ls_hydrogen_treatment constr
_refine_ls_matrix_type full
_refine_ls_number_parameters 254
_refine_ls_number_reflns 4466
_refine_ls_number_restraints 0
_refine_ls_restrained_S_all 1.043
_refine_ls_R_factor_all 0.0832
_refine_ls_R_factor_gt 0.0578
_refine_ls_shift/su_max 0.001
_refine_ls_shift/su_mean 0.000
_refine_ls_structure_factor_coef Fsqd
_refine_ls_weighting_details 'calc w=1/[\s^2^(Fo^2^)+(0.0607P)^2^+2.4024P] where P=(Fo^2^+2Fc^2^)/3'
_refine_ls_weighting_scheme calc
_refine_ls_wR_factor_gt 0.1329
_refine_ls_wR_factor_ref 0.1472
_reflns_number_gt 3284
_reflns_number_total 4466
_reflns_threshold_expression >2sigma(I)
_cod_data_source_file ja5b10466_si_012.cif
_cod_data_source_block shelxl
_cod_depositor_comments
;
The following automatic conversions were performed:

data item '_symmetry_cell_setting' value 'Monoclinic' was changed to
'monoclinic' in accordance with the
/home/saulius/struct/COD-crude-data/automatic-downloads/DataCite-retrospective/ACS/depositions/lib/dictionaries/cif_core.dic
dictionary named 'cif_core.dic' version 2.4.2 last updated on
2011-04-26.

Automatic conversion script
Id: cif_fix_values 6909 2019-04-08 15:41:33Z antanas 
;
_cod_original_sg_symbol_H-M C2/c
_cod_database_code 4129798

loop_
_symmetry_equiv_pos_as_xyz
'x, y, z'
'-x, y, -z+1/2'
'x+1/2, y+1/2, z'
'-x+1/2, y+1/2, -z+1/2'
'-x, -y, -z'
'x, -y, z-1/2'
'-x+1/2, -y+1/2, -z'
'x+1/2, -y+1/2, z-1/2'

loop_
_atom_site_label
_atom_site_type_symbol
_atom_site_fract_x
_atom_site_fract_y
_atom_site_fract_z
_atom_site_U_iso_or_equiv
_atom_site_adp_type
_atom_site_occupancy
_atom_site_symmetry_multiplicity
_atom_site_calc_flag
_atom_site_refinement_flags
C1 C 0.52442(8) -0.1057(3) 0.58910(5) 0.0314(4) Uani 1 1 d .
H1A H 0.5300 -0.1990 0.6160 0.038 Uiso 1 1 calc R
H1B H 0.5639 -0.0405 0.5856 0.038 Uiso 1 1 calc R
C2 C 0.49734(8) -0.2672(3) 0.55089(6) 0.0327(4) Uani 1 1 d .
H2A H 0.5258 -0.2864 0.5312 0.039 Uiso 1 1 calc R
H2B H 0.4868 -0.4288 0.5605 0.039 Uiso 1 1 calc R
C3 C 0.44208(8) -0.1320(3) 0.53003(5) 0.0278(4) Uani 1 1 d .
C4 C 0.39910(9) -0.1775(4) 0.49441(5) 0.0352(5) Uani 1 1 d .
H4 H 0.4012 -0.3177 0.4777 0.042 Uiso 1 1 calc R
C5 C 0.35213(9) -0.0116(4) 0.48347(6) 0.0373(5) Uani 1 1 d .
H5 H 0.3214 -0.0384 0.4591 0.045 Uiso 1 1 calc R
C6 C 0.35071(8) 0.1899(4) 0.50811(5) 0.0347(5) Uani 1 1 d .
H6 H 0.3187 0.3015 0.4997 0.042 Uiso 1 1 calc R
C7 C 0.43495(7) 0.0751(3) 0.55370(5) 0.0249(4) Uani 1 1 d .
C8 C 0.47821(7) 0.2268(3) 0.62602(5) 0.0255(4) Uani 1 1 d .
C9 C 0.41805(8) 0.2884(4) 0.63753(6) 0.0387(5) Uani 1 1 d .
H9A H 0.3969 0.1408 0.6441 0.046 Uiso 1 1 calc R
H9B H 0.3919 0.3767 0.6141 0.046 Uiso 1 1 calc R
C10 C 0.43533(9) 0.4471(4) 0.67662(6) 0.0451(6) Uani 1 1 d .
H10A H 0.4312 0.6200 0.6687 0.054 Uiso 1 1 calc R
H10B H 0.4094 0.4123 0.6975 0.054 Uiso 1 1 calc R
C11 C 0.50018(8) 0.3863(4) 0.69496(6) 0.0414(5) Uani 1 1 d .
H11A H 0.5029 0.2634 0.7177 0.050 Uiso 1 1 calc R
H11B H 0.5227 0.5322 0.7068 0.050 Uiso 1 1 calc R
C12 C 0.52454(8) 0.2882(3) 0.65743(5) 0.0272(4) Uani 1 1 d .
C13 C 0.58993(7) 0.2725(3) 0.65925(5) 0.0244(4) Uani 1 1 d .
C14 C 0.62619(7) 0.2076(3) 0.70196(5) 0.0240(4) Uani 1 1 d .
C15 C 0.61317(9) 0.0012(4) 0.72327(6) 0.0360(5) Uani 1 1 d .
H15 H 0.5825 -0.1057 0.7098 0.043 Uiso 1 1 calc R
C16 C 0.64450(9) -0.0507(4) 0.76411(6) 0.0402(5) Uani 1 1 d .
H16 H 0.6355 -0.1935 0.7781 0.048 Uiso 1 1 calc R
C17 C 0.68848(8) 0.1046(4) 0.78424(5) 0.0354(5) Uani 1 1 d .
H17 H 0.7094 0.0707 0.8123 0.043 Uiso 1 1 calc R
C18 C 0.70192(8) 0.3091(4) 0.76345(5) 0.0326(4) Uani 1 1 d .
H18 H 0.7324 0.4158 0.7772 0.039 Uiso 1 1 calc R
C19 C 0.67128(7) 0.3607(3) 0.72264(5) 0.0265(4) Uani 1 1 d .
H19 H 0.6812 0.5021 0.7086 0.032 Uiso 1 1 calc R
C20 C 0.61435(7) 0.3353(3) 0.62566(5) 0.0252(4) Uani 1 1 d .
H20 H 0.5869 0.3998 0.6021 0.030 Uiso 1 1 calc R
C21 C 0.67740(7) 0.3188(3) 0.62014(5) 0.0238(4) Uani 1 1 d .
C22 C 0.71477(8) 0.1246(3) 0.63563(5) 0.0276(4) Uani 1 1 d .
H22 H 0.7005 0.0028 0.6521 0.033 Uiso 1 1 calc R
C23 C 0.77244(8) 0.1081(4) 0.62721(6) 0.0341(5) Uani 1 1 d .
H23 H 0.7973 -0.0247 0.6380 0.041 Uiso 1 1 calc R
C24 C 0.79415(8) 0.2836(4) 0.60319(6) 0.0378(5) Uani 1 1 d .
H24 H 0.8336 0.2708 0.5973 0.045 Uiso 1 1 calc R
C25 C 0.75782(8) 0.4774(4) 0.58779(6) 0.0361(5) Uani 1 1 d .
H25 H 0.7725 0.5992 0.5715 0.043 Uiso 1 1 calc R
C26 C 0.70017(8) 0.4941(3) 0.59606(5) 0.0303(4) Uani 1 1 d .
H26 H 0.6755 0.6274 0.5851 0.036 Uiso 1 1 calc R
N1 N 0.39207(7) 0.2400(3) 0.54369(4) 0.0314(4) Uani 1 1 d .
N2 N 0.48103(6) 0.0910(3) 0.58963(4) 0.0265(3) Uani 1 1 d .

loop_
_atom_site_aniso_label
_atom_site_aniso_U_11
_atom_site_aniso_U_22
_atom_site_aniso_U_33
_atom_site_aniso_U_23
_atom_site_aniso_U_13
_atom_site_aniso_U_12
C1 0.0292(10) 0.0324(11) 0.0313(9) -0.0050(8) 0.0021(7) 0.0071(8)
C2 0.0356(10) 0.0293(10) 0.0323(9) -0.0039(7) 0.0039(8) 0.0021(8)
C3 0.0312(10) 0.0278(10) 0.0240(8) 0.0016(7) 0.0044(7) -0.0042(8)
C4 0.0436(12) 0.0339(11) 0.0261(9) -0.0016(8) 0.0017(8) -0.0060(9)
C5 0.0371(11) 0.0459(13) 0.0249(9) 0.0031(8) -0.0042(7) -0.0058(10)
C6 0.0291(10) 0.0432(12) 0.0291(9) 0.0072(8) -0.0012(7) 0.0024(9)
C7 0.0231(9) 0.0283(10) 0.0226(8) 0.0027(7) 0.0026(6) -0.0032(7)
C8 0.0229(9) 0.0294(10) 0.0249(8) 0.0001(7) 0.0060(7) 0.0008(8)
C9 0.0236(10) 0.0562(14) 0.0375(10) -0.0109(9) 0.0084(8) 0.0014(9)
C10 0.0321(11) 0.0611(15) 0.0439(11) -0.0178(10) 0.0115(9) 0.0011(10)
C11 0.0299(11) 0.0631(15) 0.0325(10) -0.0167(9) 0.0092(8) -0.0023(10)
C12 0.0246(9) 0.0351(11) 0.0226(8) -0.0020(7) 0.0061(7) -0.0015(8)
C13 0.0204(9) 0.0276(10) 0.0244(8) -0.0032(7) 0.0022(6) -0.0012(7)
C14 0.0228(9) 0.0284(10) 0.0211(8) -0.0014(6) 0.0053(6) 0.0005(7)
C15 0.0394(11) 0.0351(11) 0.0330(10) 0.0014(8) 0.0059(8) -0.0080(9)
C16 0.0508(13) 0.0369(12) 0.0349(10) 0.0114(8) 0.0137(9) 0.0043(10)
C17 0.0340(11) 0.0496(13) 0.0226(8) 0.0034(8) 0.0053(7) 0.0117(9)
C18 0.0279(10) 0.0446(12) 0.0242(8) -0.0030(8) 0.0024(7) 0.0011(9)
C19 0.0248(9) 0.0304(10) 0.0241(8) 0.0000(7) 0.0041(7) 0.0002(8)
C20 0.0232(9) 0.0284(10) 0.0225(8) 0.0000(7) 0.0006(6) 0.0016(7)
C21 0.0229(9) 0.0297(10) 0.0181(7) -0.0029(6) 0.0017(6) -0.0022(7)
C22 0.0259(9) 0.0325(10) 0.0237(8) 0.0005(7) 0.0031(7) -0.0006(8)
C23 0.0277(10) 0.0409(12) 0.0333(9) -0.0009(8) 0.0045(7) 0.0083(9)
C24 0.0241(10) 0.0516(13) 0.0394(10) -0.0045(9) 0.0103(8) -0.0027(9)
C25 0.0334(11) 0.0434(12) 0.0336(10) 0.0029(8) 0.0114(8) -0.0098(9)
C26 0.0324(10) 0.0328(11) 0.0255(8) 0.0030(7) 0.0048(7) -0.0011(8)
N1 0.0281(8) 0.0356(9) 0.0284(8) 0.0015(6) -0.0001(6) 0.0029(7)
N2 0.0233(8) 0.0289(9) 0.0254(7) -0.0031(6) 0.0001(6) 0.0036(6)

loop_
_atom_type_symbol
_atom_type_description
_atom_type_scat_dispersion_real
_atom_type_scat_dispersion_imag
_atom_type_scat_source
C C 0.0033 0.0016 'International Tables Vol C Tables 4.2.6.8 and 6.1.1.4'
H H 0.0000 0.0000 'International Tables Vol C Tables 4.2.6.8 and 6.1.1.4'
N N 0.0061 0.0033 'International Tables Vol C Tables 4.2.6.8 and 6.1.1.4'

loop_
_geom_angle_atom_site_label_1
_geom_angle_atom_site_label_2
_geom_angle_atom_site_label_3
_geom_angle
N2 C1 C2 105.92(13)
N2 C1 H1A 110.6
C2 C1 H1A 110.6
N2 C1 H1B 110.6
C2 C1 H1B 110.6
H1A C1 H1B 108.7
C3 C2 C1 103.51(15)
C3 C2 H2A 111.1
C1 C2 H2A 111.1
C3 C2 H2B 111.1
C1 C2 H2B 111.1
H2A C2 H2B 109.0
C4 C3 C7 117.55(17)
C4 C3 C2 132.50(17)
C7 C3 C2 109.93(15)
C3 C4 C5 118.11(18)
C3 C4 H4 120.9
C5 C4 H4 120.9
C6 C5 C4 119.46(16)
C6 C5 H5 120.3
C4 C5 H5 120.3
N1 C6 C5 124.13(18)
N1 C6 H6 117.9
C5 C6 H6 117.9
N1 C7 N2 123.41(15)
N1 C7 C3 126.03(15)
N2 C7 C3 110.54(15)
C12 C8 N2 127.08(15)
C12 C8 C9 111.57(15)
N2 C8 C9 120.70(14)
C8 C9 C10 103.28(14)
C8 C9 H9A 111.1
C10 C9 H9A 111.1
C8 C9 H9B 111.1
C10 C9 H9B 111.1
H9A C9 H9B 109.1
C11 C10 C9 105.57(16)
C11 C10 H10A 110.6
C9 C10 H10A 110.6
C11 C10 H10B 110.6
C9 C10 H10B 110.6
H10A C10 H10B 108.8
C10 C11 C12 104.27(15)
C10 C11 H11A 110.9
C12 C11 H11A 110.9
C10 C11 H11B 110.9
C12 C11 H11B 110.9
H11A C11 H11B 108.9
C8 C12 C13 130.20(15)
C8 C12 C11 109.39(15)
C13 C12 C11 120.41(14)
C20 C13 C12 121.16(15)
C20 C13 C14 123.69(15)
C12 C13 C14 114.86(14)
C15 C14 C19 118.15(15)
C15 C14 C13 120.98(16)
C19 C14 C13 120.73(15)
C14 C15 C16 120.84(18)
C14 C15 H15 119.6
C16 C15 H15 119.6
C17 C16 C15 120.12(19)
C17 C16 H16 119.9
C15 C16 H16 119.9
C18 C17 C16 119.62(17)
C18 C17 H17 120.2
C16 C17 H17 120.2
C17 C18 C19 120.53(18)
C17 C18 H18 119.7
C19 C18 H18 119.7
C18 C19 C14 120.73(17)
C18 C19 H19 119.6
C14 C19 H19 119.6
C13 C20 C21 129.47(15)
C13 C20 H20 115.3
C21 C20 H20 115.3
C26 C21 C22 117.85(16)
C26 C21 C20 119.41(15)
C22 C21 C20 122.59(15)
C23 C22 C21 120.65(17)
C23 C22 H22 119.7
C21 C22 H22 119.7
C22 C23 C24 120.62(18)
C22 C23 H23 119.7
C24 C23 H23 119.7
C25 C24 C23 119.43(17)
C25 C24 H24 120.3
C23 C24 H24 120.3
C26 C25 C24 120.07(17)
C26 C25 H25 120.0
C24 C25 H25 120.0
C25 C26 C21 121.38(17)
C25 C26 H26 119.3
C21 C26 H26 119.3
C7 N1 C6 114.62(16)
C8 N2 C7 124.92(14)
C8 N2 C1 123.11(13)
C7 N2 C1 109.77(13)

loop_
_geom_bond_atom_site_label_1
_geom_bond_atom_site_label_2
_geom_bond_distance
C1 N2 1.468(2)
C1 C2 1.543(2)
C1 H1A 0.9900
C1 H1B 0.9900
C2 C3 1.499(2)
C2 H2A 0.9900
C2 H2B 0.9900
C3 C4 1.372(2)
C3 C7 1.400(2)
C4 C5 1.397(3)
C4 H4 0.9500
C5 C6 1.370(3)
C5 H5 0.9500
C6 N1 1.356(2)
C6 H6 0.9500
C7 N1 1.326(2)
C7 N2 1.398(2)
C8 C12 1.349(2)
C8 N2 1.398(2)
C8 C9 1.516(2)
C9 C10 1.517(3)
C9 H9A 0.9900
C9 H9B 0.9900
C10 C11 1.509(3)
C10 H10A 0.9900
C10 H10B 0.9900
C11 C12 1.515(2)
C11 H11A 0.9900
C11 H11B 0.9900
C12 C13 1.472(2)
C13 C20 1.345(2)
C13 C14 1.496(2)
C14 C15 1.391(3)
C14 C19 1.392(2)
C15 C16 1.392(3)
C15 H15 0.9500
C16 C17 1.377(3)
C16 H16 0.9500
C17 C18 1.377(3)
C17 H17 0.9500
C18 C19 1.385(2)
C18 H18 0.9500
C19 H19 0.9500
C20 C21 1.474(2)
C20 H20 0.9500
C21 C26 1.398(2)
C21 C22 1.398(2)
C22 C23 1.385(2)
C22 H22 0.9500
C23 C24 1.386(3)
C23 H23 0.9500
C24 C25 1.383(3)
C24 H24 0.9500
C25 C26 1.383(3)
C25 H25 0.9500
C26 H26 0.9500

loop_
_geom_torsion_atom_site_label_1
_geom_torsion_atom_site_label_2
_geom_torsion_atom_site_label_3
_geom_torsion_atom_site_label_4
_geom_torsion
N2 C1 C2 C3 5.16(19)
C1 C2 C3 C4 178.89(19)
C1 C2 C3 C7 -2.9(2)
C7 C3 C4 C5 1.7(3)
C2 C3 C4 C5 179.77(18)
C3 C4 C5 C6 0.6(3)
C4 C5 C6 N1 -1.1(3)
C4 C3 C7 N1 -3.9(3)
C2 C3 C7 N1 177.58(16)
C4 C3 C7 N2 177.89(15)
C2 C3 C7 N2 -0.6(2)
C12 C8 C9 C10 12.1(2)
N2 C8 C9 C10 -176.53(17)
C8 C9 C10 C11 -22.2(2)
C9 C10 C11 C12 24.1(2)
N2 C8 C12 C13 12.5(3)
C9 C8 C12 C13 -176.80(18)
N2 C8 C12 C11 -167.53(18)
C9 C8 C12 C11 3.1(2)
C10 C11 C12 C8 -17.2(2)
C10 C11 C12 C13 162.71(18)
C8 C12 C13 C20 42.1(3)
C11 C12 C13 C20 -137.8(2)
C8 C12 C13 C14 -143.87(19)
C11 C12 C13 C14 36.2(2)
C20 C13 C14 C15 -132.0(2)
C12 C13 C14 C15 54.2(2)
C20 C13 C14 C19 52.4(2)
C12 C13 C14 C19 -121.46(18)
C19 C14 C15 C16 -0.1(3)
C13 C14 C15 C16 -175.93(17)
C14 C15 C16 C17 0.9(3)
C15 C16 C17 C18 -1.1(3)
C16 C17 C18 C19 0.5(3)
C17 C18 C19 C14 0.3(3)
C15 C14 C19 C18 -0.5(3)
C13 C14 C19 C18 175.34(16)
C12 C13 C20 C21 -175.81(17)
C14 C13 C20 C21 10.7(3)
C13 C20 C21 C26 -146.30(19)
C13 C20 C21 C22 38.2(3)
C26 C21 C22 C23 0.0(2)
C20 C21 C22 C23 175.54(16)
C21 C22 C23 C24 -0.1(3)
C22 C23 C24 C25 0.4(3)
C23 C24 C25 C26 -0.6(3)
C24 C25 C26 C21 0.5(3)
C22 C21 C26 C25 -0.2(2)
C20 C21 C26 C25 -175.86(16)
N2 C7 N1 C6 -178.67(16)
C3 C7 N1 C6 3.4(3)
C5 C6 N1 C7 -0.8(3)
C12 C8 N2 C7 -165.40(17)
C9 C8 N2 C7 24.7(3)
C12 C8 N2 C1 33.2(3)
C9 C8 N2 C1 -136.71(18)
N1 C7 N2 C8 22.4(3)
C3 C7 N2 C8 -159.35(16)
N1 C7 N2 C1 -174.08(16)
C3 C7 N2 C1 4.17(19)
C2 C1 N2 C8 158.04(16)
C2 C1 N2 C7 -5.84(19)
